data_4003601
loop_
_publ_author_name
'Gosselin, Eric J.'
'Decker, Gerald E.'
'McNichols, Brett W.'
'Baumann, James E.'
'Yap, Glenn P. A.'
'Sellinger, Alan'
'Bloch, Eric D.'

_publ_section_title
;
 Ligand-Based Phase Control in Porous Zirconium Coordination Cages
;
_journal_name_full 'Chemistry of Materials'
_journal_paper_doi 10.1021/acs.chemmater.0c01965
_journal_year 2020
_chemical_formula_moiety 'C66 H54 O20 Zr6, 6(C3 H7 N O), 2(Cl)'
_chemical_formula_sum 'C84 H96 Cl2 N6 O26 Zr6'
_chemical_formula_weight 2223.88
_space_group_crystal_system monoclinic
_space_group_IT_number 15
_space_group_name_Hall '-C 2yc'
_space_group_name_H-M_alt 'C 1 2/c 1'
_atom_sites_solution_hydrogens mixed
_atom_sites_solution_primary iterative
_atom_sites_solution_secondary difmap
_audit_creation_method SHELXL-2018/3
_cell_angle_alpha 90
_cell_angle_beta 93.092(12)
_cell_angle_gamma 90
_cell_formula_units_Z 4
_cell_length_a 37.160(5)
_cell_length_b 22.815(4)
_cell_length_c 10.7854(9)
_cell_measurement_reflns_used 9508
_cell_measurement_temperature 150(2)
_cell_measurement_theta_max 72.66
_cell_measurement_theta_min 4.64
_cell_volume 9131(2)
_computing_cell_refinement 'Bruker SAINT'
_computing_data_collection 'Bruker APEX2'
_computing_data_reduction 'Bruker SAINT'
_computing_molecular_graphics 'Bruker SHELXTL'
_computing_publication_material 'Bruker SHELXTL'
_computing_structure_refinement 'SHELXL-2018/3 (Sheldrick, 2018)'
_computing_structure_solution 'SHELXS-97 (Sheldrick 2008)'
_diffrn_ambient_temperature 150(2)
_diffrn_detector_area_resol_mean 8.33
_diffrn_measured_fraction_theta_full 0.979
_diffrn_measured_fraction_theta_max 0.972
_diffrn_measurement_device_type 'Bruker AXS APEX diffractometer'
_diffrn_measurement_method '\f and \w scans'
_diffrn_radiation_type CuK\a
_diffrn_radiation_wavelength 1.54178
_diffrn_reflns_av_R_equivalents 0.0312
_diffrn_reflns_av_unetI/netI 0.0219
_diffrn_reflns_Laue_measured_fraction_full 0.979
_diffrn_reflns_Laue_measured_fraction_max 0.972
_diffrn_reflns_limit_h_max 44
_diffrn_reflns_limit_h_min -46
_diffrn_reflns_limit_k_max 27
_diffrn_reflns_limit_k_min -27
_diffrn_reflns_limit_l_max 13
_diffrn_reflns_limit_l_min -13
_diffrn_reflns_number 50834
_diffrn_reflns_point_group_measured_fraction_full 0.979
_diffrn_reflns_point_group_measured_fraction_max 0.972
_diffrn_reflns_theta_full 67.679
_diffrn_reflns_theta_max 72.686
_diffrn_reflns_theta_min 2.273
_exptl_absorpt_coefficient_mu 6.608
_exptl_absorpt_correction_T_max 0.7536
_exptl_absorpt_correction_T_min 0.4215
_exptl_absorpt_correction_type multi-scan
_exptl_absorpt_process_details
; 
 SADABS 2016/2: Krause, L., Herbst-Irmer, R., Sheldrick G.M. & Stalke D., 
 J. Appl. Cryst. 48 (2015) 3-10 
;
_exptl_crystal_colour colourless
_exptl_crystal_density_diffrn 1.618
_exptl_crystal_description block
_exptl_crystal_F_000 4496
_exptl_crystal_size_max 0.427
_exptl_crystal_size_mid 0.165
_exptl_crystal_size_min 0.130
_refine_diff_density_max 2.260
_refine_diff_density_min -1.418
_refine_diff_density_rms 0.109
_refine_ls_extinction_method none
_refine_ls_goodness_of_fit_ref 1.049
_refine_ls_hydrogen_treatment constr
_refine_ls_matrix_type full
_refine_ls_number_parameters 579
_refine_ls_number_reflns 8833
_refine_ls_number_restraints 145
_refine_ls_restrained_S_all 1.061
_refine_ls_R_factor_all 0.0417
_refine_ls_R_factor_gt 0.0399
_refine_ls_shift/su_max 0.002
_refine_ls_shift/su_mean 0.000
_refine_ls_structure_factor_coef Fsqd
_refine_ls_weighting_details 'w=1/[\s^2^(Fo^2^)+(0.0574P)^2^+47.6848P] where P=(Fo^2^+2Fc^2^)/3'
_refine_ls_weighting_scheme calc
_refine_ls_wR_factor_gt 0.1068
_refine_ls_wR_factor_ref 0.1089
_reflns_Friedel_coverage 0.000
_reflns_number_gt 8408
_reflns_number_total 8833
_reflns_threshold_expression 'I > 2\s(I)'
_cod_data_source_file cm0c01965_si_007.cif
_cod_data_source_block eric328
_cod_original_sg_symbol_H-M 'C 2/c'
_cod_database_code 4003601
_shelx_shelxl_version_number 2018/3
_shelx_space_group_comment
; 
The symmetry employed for this shelxl refinement is uniquely defined 
by the following loop, which should always be used as a source of 
symmetry information in preference to the above space-group names. 
They are only intended as comments. 
;
_shelx_estimated_absorpt_t_min 0.165
_shelx_estimated_absorpt_t_max 0.480

loop_
_space_group_symop_operation_xyz
'x, y, z'
'-x, y, -z+1/2'
'x+1/2, y+1/2, z'
'-x+1/2, y+1/2, -z+1/2'
'-x, -y, -z'
'x, -y, z-1/2'
'-x+1/2, -y+1/2, -z'
'x+1/2, -y+1/2, z-1/2'

loop_
_atom_site_label
_atom_site_type_symbol
_atom_site_fract_x
_atom_site_fract_y
_atom_site_fract_z
_atom_site_U_iso_or_equiv
_atom_site_adp_type
_atom_site_occupancy
_atom_site_site_symmetry_order
_atom_site_calc_flag
_atom_site_refinement_flags_posn
_atom_site_refinement_flags_adp
_atom_site_refinement_flags_occupancy
_atom_site_disorder_assembly
_atom_site_disorder_group
Zr1 Zr 0.35105(2) 0.86002(2) 0.47492(3) 0.02786(9) Uani 1 1 d . . . . .
Zr2 Zr 0.36419(2) 0.72409(2) 0.36705(3) 0.02870(9) Uani 1 1 d . . . . .
Zr3 Zr 0.32778(2) 0.74287(2) 0.64163(3) 0.02417(9) Uani 1 1 d . . . . .
Cl1 Cl 0.26248(2) 0.60779(4) 0.40125(9) 0.0364(2) Uani 1 1 d . . . . .
O1 O 0.36645(6) 0.77518(10) 0.5274(2) 0.0258(5) Uani 1 1 d . . . . .
O2 O 0.33991(7) 0.80590(12) 0.3177(2) 0.0335(6) Uani 1 1 d . . . . .
H2O H 0.326992 0.815905 0.242239 0.040 Uiso 1 1 calc R U . . .
O3 O 0.31930(6) 0.69951(11) 0.4687(2) 0.0293(5) Uani 1 1 d . . . . .
H3O H 0.299806 0.674691 0.442660 0.035 Uiso 1 1 calc R U . . .
O4 O 0.30691(6) 0.82286(10) 0.5661(2) 0.0271(5) Uani 1 1 d . . . . .
H4O H 0.283349 0.838443 0.571727 0.032 Uiso 1 1 calc R U . . .
C1 C 0.30470(11) 0.93305(19) 0.3902(5) 0.0453(10) Uani 1 1 d . . . . .
H1 H 0.281439 0.918175 0.366788 0.054 Uiso 1 1 calc R U . . .
C2 C 0.33391(11) 0.93801(19) 0.3113(4) 0.0428(9) Uani 1 1 d . . . . .
H2 H 0.333752 0.927360 0.226095 0.051 Uiso 1 1 calc R U . . .
C10 C 0.36456(14) 0.7140(2) 0.1334(4) 0.0527(11) Uani 1 1 d . . . . .
H10 H 0.367843 0.748807 0.086919 0.063 Uiso 1 1 calc R U . . .
C3 C 0.36305(11) 0.96164(18) 0.3829(4) 0.0431(10) Uani 1 1 d . . . . .
H3 H 0.386279 0.969682 0.354297 0.052 Uiso 1 1 calc R U . . .
C4 C 0.35224(11) 0.97131(17) 0.5026(4) 0.0429(10) Uani 1 1 d . . . . .
H4 H 0.366822 0.987108 0.569519 0.052 Uiso 1 1 calc R U . . .
C5 C 0.31582(12) 0.95362(18) 0.5079(4) 0.0444(10) Uani 1 1 d . . . . .
H5 H 0.301618 0.955436 0.578423 0.053 Uiso 1 1 calc R U . . .
C6 C 0.33178(13) 0.6905(2) 0.1669(4) 0.0505(12) Uani 1 1 d . . . . .
H6 H 0.308653 0.706698 0.146415 0.061 Uiso 1 1 calc R U . . .
C7 C 0.33854(12) 0.6393(2) 0.2355(4) 0.0460(10) Uani 1 1 d . . . . .
H7 H 0.320895 0.615042 0.270045 0.055 Uiso 1 1 calc R U . . .
C8 C 0.37574(12) 0.6301(2) 0.2444(4) 0.0454(10) Uani 1 1 d . . . . .
H8 H 0.387817 0.598362 0.285544 0.054 Uiso 1 1 calc R U . . .
C9 C 0.39206(12) 0.6759(2) 0.1823(4) 0.0469(10) Uani 1 1 d . . . . .
H9 H 0.417216 0.680768 0.174046 0.056 Uiso 1 1 calc R U . . .
C11 C 0.30757(10) 0.67987(18) 0.8179(4) 0.0368(8) Uani 1 1 d . . . . .
H11 H 0.325523 0.657521 0.862582 0.044 Uiso 1 1 calc R U . . .
C12 C 0.26406(10) 0.70796(18) 0.6734(4) 0.0352(8) Uani 1 1 d . . . . .
H12 H 0.247295 0.707750 0.603663 0.042 Uiso 1 1 calc R U . . .
C13 C 0.27003(10) 0.75453(17) 0.7574(4) 0.0339(8) Uani 1 1 d . . . . .
H13 H 0.258183 0.791439 0.754019 0.041 Uiso 1 1 calc R U . . .
C14 C 0.29652(11) 0.73692(18) 0.8469(4) 0.0356(8) Uani 1 1 d . . . . .
H14 H 0.305492 0.759658 0.915630 0.043 Uiso 1 1 calc R U . . .
C15 C 0.28724(10) 0.66176(17) 0.7106(4) 0.0361(8) Uani 1 1 d . . . . .
H15 H 0.288915 0.624860 0.670449 0.043 Uiso 1 1 calc R U . . .
O1_1 O 0.40770(7) 0.85955(12) 0.4276(3) 0.0355(6) Uani 1 1 d . . . . .
O2_1 O 0.41520(7) 0.77013(12) 0.3471(3) 0.0350(6) Uani 1 1 d . . . . .
O3_1 O 0.62645(7) 0.87598(11) 0.8365(2) 0.0307(5) Uani 1 1 d . . . . .
O4_1 O 0.63863(6) 0.79581(11) 0.7265(2) 0.0280(5) Uani 1 1 d . . . . .
C1_1 C 0.42693(10) 0.81605(17) 0.4017(3) 0.0333(8) Uani 1 1 d . . . . .
C2_1 C 0.47977(13) 0.8620(2) 0.5120(5) 0.0599(15) Uani 1 1 d . . . . .
H2_1 H 0.464731 0.894059 0.531286 0.072 Uiso 1 1 calc R U . . .
C3_1 C 0.46614(10) 0.81772(18) 0.4383(4) 0.0359(8) Uani 1 1 d . . . . .
C4_1 C 0.48879(10) 0.77160(18) 0.4033(4) 0.0348(8) Uani 1 1 d . . . . .
H4_1 H 0.479598 0.741900 0.348566 0.042 Uiso 1 1 calc R U . . .
C5_1 C 0.52366(11) 0.76953(19) 0.4476(4) 0.0379(9) Uani 1 1 d . . . . .
H5_1 H 0.538717 0.738684 0.421782 0.046 Uiso 1 1 calc R U . . .
C6_1 C 0.53803(12) 0.8122(2) 0.5310(4) 0.0445(10) Uani 1 1 d . . . . .
C7_1 C 0.51604(14) 0.8609(2) 0.5600(6) 0.0675(18) Uani 1 1 d . . . . .
C8_1 C 0.53068(18) 0.9054(3) 0.6404(8) 0.106(3) Uani 1 1 d . . . . .
H8_1 H 0.517044 0.939779 0.654522 0.128 Uiso 1 1 calc R U . . .
C9_1 C 0.56404(16) 0.8991(3) 0.6970(7) 0.086(3) Uani 1 1 d . . . . .
H9_1 H 0.573306 0.928556 0.752257 0.104 Uiso 1 1 calc R U . . .
C10_1 C 0.58506(12) 0.8488(2) 0.6741(4) 0.0452(10) Uani 1 1 d . . . . .
C11_1 C 0.57273(11) 0.80740(19) 0.5913(4) 0.0397(9) Uani 1 1 d . . . . .
H11_1 H 0.587592 0.774894 0.573705 0.048 Uiso 1 1 calc R U . . .
C12_1 C 0.61915(9) 0.83946(16) 0.7507(3) 0.0295(7) Uani 1 1 d . . . . .
O1_2 O 0.39748(7) 0.66869(11) 0.4958(2) 0.0317(5) Uani 1 1 d . . . . .
O2_2 O 0.37186(6) 0.67895(11) 0.6779(2) 0.0304(5) Uani 1 1 d . . . . .
C1_2 C 0.39868(9) 0.66887(15) 0.6137(3) 0.0283(7) Uani 1 1 d . . . . .
C2_2 C 0.43403(9) 0.65726(15) 0.6822(4) 0.0299(7) Uani 1 1 d . . . . .
C3_2 C 0.49899(10) 0.65079(16) 0.6842(4) 0.0323(8) Uani 1 1 d . . . . .
C4_2 C 0.46493(10) 0.65425(16) 0.6191(4) 0.0320(7) Uani 1 1 d . . . . .
H4_2 H 0.463530 0.654492 0.530897 0.038 Uiso 1 1 calc R U . . .
C5_2 C 0.43573(10) 0.65280(18) 0.8134(4) 0.0352(8) Uani 1 1 d . . . . .
H5_2 H 0.414095 0.652498 0.856521 0.042 Uiso 1 1 calc R U . . .
C6_2 C 0.46820(11) 0.64892(19) 0.8785(4) 0.0383(8) Uani 1 1 d . . . . .
H6_2 H 0.468940 0.644950 0.966289 0.046 Uiso 1 1 calc R U . . .
O1_3 O 0.31502(10) 0.83509(17) 0.0913(3) 0.0576(9) Uani 1 1 d . . . . .
N1_3 N 0.27864(9) 0.89391(15) -0.0285(3) 0.0357(7) Uani 1 1 d . . . . .
C1_3 C 0.28616(13) 0.8608(2) 0.0695(4) 0.0448(10) Uani 1 1 d . . . . .
H1_3 H 0.268060 0.856492 0.127752 0.054 Uiso 1 1 calc R U . . .
C2_3 C 0.30496(12) 0.90332(18) -0.1216(4) 0.0394(9) Uani 1 1 d . . . . .
H2A_3 H 0.295580 0.887659 -0.201570 0.059 Uiso 1 1 calc R U . . .
H2B_3 H 0.327470 0.883238 -0.096186 0.059 Uiso 1 1 calc R U . . .
H2C_3 H 0.309540 0.945409 -0.129787 0.059 Uiso 1 1 calc R U . . .
C3_3 C 0.24444(12) 0.9251(2) -0.0458(5) 0.0528(11) Uani 1 1 d . . . . .
H3A_3 H 0.233291 0.915792 -0.127874 0.079 Uiso 1 1 calc R U . . .
H3B_3 H 0.248744 0.967367 -0.039635 0.079 Uiso 1 1 calc R U . . .
H3C_3 H 0.228328 0.912948 0.018475 0.079 Uiso 1 1 calc R U . . .
O1_4 O 0.4992(2) 0.9616(5) 0.3040(8) 0.109(2) Uani 0.5 1 d G U P A -1
N1_4 N 0.55704(19) 0.9432(3) 0.3801(6) 0.101(2) Uani 0.5 1 d G U P A -1
C1_4 C 0.5268(2) 0.9330(4) 0.3061(7) 0.102(2) Uani 0.5 1 d G U P A -1
H1_4 H 0.529843 0.894502 0.245193 0.123 Uiso 0.5 1 d G U P A -1
C2_4 C 0.55843(13) 0.9919(5) 0.4670(9) 0.096(3) Uani 0.5 1 d G U P A -1
H2A_4 H 0.532801 1.015030 0.459043 0.144 Uiso 0.5 1 d G U P A -1
H2B_4 H 0.580129 1.022275 0.446204 0.144 Uiso 0.5 1 d DG U P A -1
H2C_4 H 0.563166 0.976175 0.562398 0.144 Uiso 0.5 1 d G U P A -1
C3_4 C 0.5887(3) 0.9063(4) 0.3757(11) 0.100(3) Uani 0.5 1 d G U P A -1
H3A_4 H 0.595251 0.885784 0.465898 0.150 Uiso 0.5 1 d G U P A -1
H3B_4 H 0.583961 0.871723 0.306928 0.150 Uiso 0.5 1 d G U P A -1
H3C_4 H 0.612183 0.931799 0.349920 0.150 Uiso 0.5 1 d G U P A -1
O1_5 O 0.42927(17) 0.5098(4) 0.0149(10) 0.214(3) Uani 1 1 d G U . . .
N1_5 N 0.36814(17) 0.4995(2) 0.0302(7) 0.178(3) Uani 1 1 d G U . . .
C1_5 C 0.40341(18) 0.4869(3) 0.0596(8) 0.185(3) Uani 1 1 d G U . . .
H1_5 H 0.406548 0.452311 0.131167 0.222 Uiso 1 1 d G U . . .
C2_5 C 0.3584(2) 0.5439(5) -0.0622(11) 0.187(3) Uani 1 1 d G U . . .
H2A_5 H 0.382955 0.562033 -0.097156 0.281 Uiso 1 1 d G U . . .
H2B_5 H 0.342919 0.579164 -0.021346 0.281 Uiso 1 1 d G U . . .
H2C_5 H 0.342045 0.524823 -0.139558 0.281 Uiso 1 1 d G U . . .
C3_5 C 0.3392(2) 0.4696(4) 0.0890(12) 0.173(3) Uani 1 1 d G U . . .
H3A_5 H 0.321673 0.446350 0.020294 0.260 Uiso 1 1 d G U . . .
H3B_5 H 0.350295 0.437638 0.155872 0.260 Uiso 1 1 d G U . . .
H3C_5 H 0.322548 0.500593 0.138288 0.260 Uiso 1 1 d G U . . .
O1_6 O 0.5137(2) 0.6490(2) 1.2768(11) 0.103(2) Uani 0.5 1 d G U P B -1
N1_6 N 0.4985(2) 0.5520(2) 1.2496(10) 0.101(2) Uani 0.5 1 d G U P B -1
C1_6 C 0.5188(2) 0.6009(3) 1.2327(10) 0.100(2) Uani 0.5 1 d G U P B -1
H1_6 H 0.541383 0.592325 1.172479 0.120 Uiso 0.5 1 d G U P B -1
C2_6 C 0.4675(3) 0.5543(4) 1.3261(16) 0.111(3) Uani 0.5 1 d G U P B -1
H2A_6 H 0.464975 0.598630 1.361570 0.133 Uiso 0.5 1 d G U P B -1
H2B_6 H 0.470955 0.523794 1.404331 0.133 Uiso 0.5 1 d G U P B -1
H2C_6 H 0.442881 0.542556 1.271619 0.133 Uiso 0.5 1 d G U P B -1
C3_6 C 0.5069(4) 0.4964(3) 1.1928(15) 0.105(3) Uani 0.5 1 d G U P B -1
H3A_6 H 0.484437 0.481329 1.130916 0.126 Uiso 0.5 1 d G U P B -1
H3B_6 H 0.530630 0.501071 1.138416 0.126 Uiso 0.5 1 d G U P B -1
H3C_6 H 0.512457 0.462603 1.263383 0.126 Uiso 0.5 1 d G U P B -1

loop_
_atom_site_aniso_label
_atom_site_aniso_U_11
_atom_site_aniso_U_22
_atom_site_aniso_U_33
_atom_site_aniso_U_23
_atom_site_aniso_U_13
_atom_site_aniso_U_12
Zr1 0.02191(15) 0.02890(16) 0.03188(16) 0.00446(11) -0.00683(11) 0.00263(10)
Zr2 0.02165(15) 0.03545(17) 0.02828(16) -0.00309(11) -0.00531(11) 0.00126(11)
Zr3 0.01842(15) 0.02590(15) 0.02734(15) -0.00057(10) -0.00649(11) 0.00020(10)
Cl1 0.0239(4) 0.0367(4) 0.0479(5) -0.0080(4) -0.0057(4) 0.0003(3)
O1 0.0202(11) 0.0286(12) 0.0278(11) 0.0000(9) -0.0062(9) 0.0011(9)
O2 0.0283(13) 0.0448(15) 0.0264(12) 0.0023(11) -0.0079(10) 0.0064(11)
O3 0.0220(12) 0.0345(13) 0.0305(12) -0.0052(10) -0.0060(9) -0.0018(9)
O4 0.0191(11) 0.0296(12) 0.0316(12) -0.0002(10) -0.0069(9) 0.0034(9)
C1 0.029(2) 0.040(2) 0.066(3) 0.021(2) -0.0051(19) 0.0065(16)
C2 0.041(2) 0.042(2) 0.045(2) 0.0162(18) -0.0061(18) 0.0055(17)
C10 0.066(3) 0.062(3) 0.031(2) -0.010(2) 0.003(2) 0.003(2)
C3 0.032(2) 0.038(2) 0.059(3) 0.0157(19) -0.0014(18) 0.0021(16)
C4 0.046(2) 0.0264(18) 0.056(3) 0.0098(17) -0.0056(19) 0.0078(16)
C5 0.042(2) 0.035(2) 0.057(3) 0.0130(19) 0.008(2) 0.0125(17)
C6 0.040(2) 0.075(3) 0.036(2) -0.022(2) -0.0096(18) 0.010(2)
C7 0.036(2) 0.059(3) 0.043(2) -0.024(2) 0.0023(18) -0.0105(19)
C8 0.042(2) 0.048(2) 0.046(2) -0.0163(19) -0.0054(19) 0.0033(18)
C9 0.036(2) 0.058(3) 0.048(2) -0.019(2) 0.0085(18) -0.0045(19)
C11 0.0252(18) 0.045(2) 0.040(2) 0.0117(17) -0.0010(15) 0.0023(15)
C12 0.0231(17) 0.049(2) 0.0328(18) -0.0001(16) -0.0058(14) -0.0078(15)
C13 0.0274(18) 0.0351(19) 0.039(2) 0.0007(15) 0.0039(15) 0.0020(14)
C14 0.033(2) 0.043(2) 0.0303(18) -0.0043(16) -0.0014(15) -0.0081(16)
C15 0.0332(19) 0.0302(18) 0.045(2) -0.0031(16) 0.0058(16) -0.0060(15)
O1_1 0.0251(13) 0.0370(14) 0.0438(15) 0.0078(11) -0.0039(11) 0.0063(10)
O2_1 0.0264(13) 0.0424(15) 0.0359(13) 0.0008(11) -0.0006(11) 0.0008(11)
O3_1 0.0284(13) 0.0276(12) 0.0347(13) 0.0009(10) -0.0101(10) -0.0008(10)
O4_1 0.0228(12) 0.0304(12) 0.0300(12) 0.0012(10) -0.0060(9) 0.0031(9)
C1_1 0.0278(18) 0.041(2) 0.0302(17) 0.0073(15) -0.0035(14) 0.0036(15)
C2_1 0.043(3) 0.065(3) 0.068(3) -0.028(3) -0.031(2) 0.031(2)
C3_1 0.0291(19) 0.044(2) 0.0331(18) 0.0015(16) -0.0085(15) 0.0090(16)
C4_1 0.0297(19) 0.043(2) 0.0305(18) -0.0050(15) -0.0058(15) 0.0042(15)
C5_1 0.0302(19) 0.046(2) 0.0369(19) -0.0110(17) -0.0070(16) 0.0107(16)
C6_1 0.037(2) 0.051(2) 0.043(2) -0.0146(19) -0.0179(18) 0.0186(18)
C7_1 0.047(3) 0.070(3) 0.080(4) -0.042(3) -0.042(3) 0.034(2)
C8_1 0.079(4) 0.090(4) 0.141(6) -0.082(5) -0.077(4) 0.060(4)
C9_1 0.066(4) 0.069(4) 0.116(5) -0.057(4) -0.065(4) 0.042(3)
C10_1 0.037(2) 0.046(2) 0.050(2) -0.0133(19) -0.0215(19) 0.0168(18)
C11_1 0.032(2) 0.045(2) 0.041(2) -0.0097(17) -0.0137(17) 0.0135(16)
C12_1 0.0233(17) 0.0316(17) 0.0326(17) 0.0038(14) -0.0082(14) -0.0006(13)
O1_2 0.0243(12) 0.0347(13) 0.0351(13) -0.0031(11) -0.0068(10) 0.0036(10)
O2_2 0.0228(12) 0.0289(12) 0.0387(13) 0.0044(10) -0.0043(10) 0.0023(9)
C1_2 0.0230(16) 0.0230(16) 0.0381(18) -0.0007(14) -0.0043(14) -0.0003(12)
C2_2 0.0238(17) 0.0261(16) 0.0392(19) 0.0002(14) -0.0048(14) -0.0004(13)
C3_2 0.0248(17) 0.0335(18) 0.038(2) -0.0035(15) -0.0052(15) -0.0001(14)
C4_2 0.0266(18) 0.0349(18) 0.0337(18) 0.0004(15) -0.0050(14) -0.0003(14)
C5_2 0.0225(17) 0.043(2) 0.039(2) 0.0008(16) 0.0007(15) 0.0003(15)
C6_2 0.0286(19) 0.051(2) 0.0349(19) 0.0039(17) -0.0028(15) -0.0012(16)
O1_3 0.064(2) 0.075(2) 0.0325(15) 0.0028(15) -0.0093(14) 0.0268(18)
N1_3 0.0309(16) 0.0396(17) 0.0356(16) -0.0007(14) -0.0072(13) -0.0015(13)
C1_3 0.051(3) 0.054(3) 0.0291(19) -0.0020(18) -0.0049(18) 0.005(2)
C2_3 0.043(2) 0.036(2) 0.038(2) -0.0025(16) -0.0033(17) -0.0027(16)
C3_3 0.035(2) 0.062(3) 0.060(3) 0.009(2) -0.007(2) 0.004(2)
O1_4 0.114(5) 0.121(6) 0.089(5) -0.002(4) -0.014(5) -0.011(5)
N1_4 0.107(5) 0.115(5) 0.078(4) -0.001(4) -0.016(4) -0.020(4)
C1_4 0.108(5) 0.116(5) 0.080(4) -0.001(4) -0.017(4) -0.017(4)
C2_4 0.100(6) 0.111(6) 0.075(5) 0.002(4) -0.013(5) -0.029(5)
C3_4 0.107(6) 0.116(6) 0.075(5) 0.002(5) -0.011(5) -0.023(5)
O1_5 0.187(5) 0.146(5) 0.315(8) 0.039(5) 0.069(6) -0.005(4)
N1_5 0.158(5) 0.096(4) 0.285(8) 0.033(4) 0.070(5) 0.007(4)
C1_5 0.163(5) 0.107(4) 0.292(8) 0.034(4) 0.069(5) 0.005(4)
C2_5 0.173(6) 0.110(5) 0.284(8) 0.037(5) 0.064(6) 0.006(5)
C3_5 0.154(6) 0.089(4) 0.282(8) 0.035(5) 0.059(6) -0.001(4)
O1_6 0.101(5) 0.049(3) 0.157(7) -0.013(4) 0.004(5) 0.005(3)
N1_6 0.097(4) 0.052(3) 0.154(6) -0.015(4) 0.011(4) 0.003(4)
C1_6 0.097(4) 0.050(3) 0.153(6) -0.014(4) 0.009(4) 0.003(4)
C2_6 0.104(5) 0.069(4) 0.161(7) -0.014(5) 0.015(5) -0.001(5)
C3_6 0.103(5) 0.055(4) 0.158(7) -0.018(5) 0.008(5) 0.003(4)

loop_
_atom_type_symbol
_atom_type_description
_atom_type_scat_dispersion_real
_atom_type_scat_dispersion_imag
_atom_type_scat_source
C C 0.0181 0.0091 'International Tables Vol C Tables 4.2.6.8 and 6.1.1.4'
H H 0.0000 0.0000 'International Tables Vol C Tables 4.2.6.8 and 6.1.1.4'
O O 0.0492 0.0322 'International Tables Vol C Tables 4.2.6.8 and 6.1.1.4'
Zr Zr -0.1862 2.2449 'International Tables Vol C Tables 4.2.6.8 and 6.1.1.4'
N N 0.0311 0.0180 'International Tables Vol C Tables 4.2.6.8 and 6.1.1.4'
Cl Cl 0.3639 0.7018 'International Tables Vol C Tables 4.2.6.8 and 6.1.1.4'

loop_
_geom_angle_atom_site_label_1
_geom_angle_atom_site_label_2
_geom_angle_atom_site_label_3
_geom_angle
_geom_angle_site_symmetry_1
_geom_angle_site_symmetry_3
_geom_angle_publ_flag
O1 Zr1 O2 73.50(9) . . ?
O1 Zr1 O4 73.30(9) . . ?
O2 Zr1 O4 90.88(10) . . ?
O1 Zr1 O3_1 79.43(9) . 2_656 ?
O2 Zr1 O3_1 152.73(9) . 2_656 ?
O4 Zr1 O3_1 84.39(9) . 2_656 ?
O1 Zr1 O1_1 78.82(9) . . ?
O2 Zr1 O1_1 87.67(10) . . ?
O4 Zr1 O1_1 151.29(9) . . ?
O3_1 Zr1 O1_1 83.91(10) 2_656 . ?
O1 Zr1 C1 151.54(12) . . ?
O2 Zr1 C1 89.71(14) . . ?
O4 Zr1 C1 84.42(12) . . ?
O3_1 Zr1 C1 116.39(14) 2_656 . ?
O1_1 Zr1 C1 124.22(12) . . ?
O1 Zr1 C5 151.31(12) . . ?
O2 Zr1 C5 121.44(13) . . ?
O4 Zr1 C5 81.64(12) . . ?
O3_1 Zr1 C5 84.49(13) 2_656 . ?
O1_1 Zr1 C5 123.05(12) . . ?
C1 Zr1 C5 31.92(15) . . ?
O1 Zr1 C4 152.40(12) . . ?
O2 Zr1 C4 132.31(12) . . ?
O4 Zr1 C4 110.48(12) . . ?
O3_1 Zr1 C4 73.91(12) 2_656 . ?
O1_1 Zr1 C4 91.22(12) . . ?
C1 Zr1 C4 52.82(15) . . ?
C5 Zr1 C4 32.27(14) . . ?
O1 Zr1 C2 152.24(13) . . ?
O2 Zr1 C2 79.80(13) . . ?
O4 Zr1 C2 115.14(12) . . ?
O3_1 Zr1 C2 126.39(13) 2_656 . ?
O1_1 Zr1 C2 92.82(12) . . ?
C1 Zr1 C2 32.36(14) . . ?
C5 Zr1 C2 53.25(15) . . ?
C4 Zr1 C2 52.62(15) . . ?
O1 Zr1 C3 152.90(12) . . ?
O2 Zr1 C3 104.29(13) . . ?
O4 Zr1 C3 133.65(11) . . ?
O3_1 Zr1 C3 98.26(12) 2_656 . ?
O1_1 Zr1 C3 74.09(12) . . ?
C1 Zr1 C3 52.83(13) . . ?
C5 Zr1 C3 52.93(14) . . ?
C4 Zr1 C3 31.47(15) . . ?
C2 Zr1 C3 31.73(14) . . ?
O1 Zr1 Zr2 36.37(6) . . ?
O2 Zr1 Zr2 37.88(7) . . ?
O4 Zr1 Zr2 85.55(6) . . ?
O3_1 Zr1 Zr2 114.87(6) 2_656 . ?
O1_1 Zr1 Zr2 75.84(7) . . ?
C1 Zr1 Zr2 126.28(12) . . ?
C5 Zr1 Zr2 155.62(11) . . ?
C4 Zr1 Zr2 162.93(11) . . ?
C2 Zr1 Zr2 115.99(11) . . ?
C3 Zr1 Zr2 131.90(11) . . ?
O1 Zr1 Zr3 36.12(7) . . ?
O2 Zr1 Zr3 85.40(7) . . ?
O4 Zr1 Zr3 37.88(6) . . ?
O3_1 Zr1 Zr3 74.41(7) 2_656 . ?
O1_1 Zr1 Zr3 113.50(7) . . ?
C1 Zr1 Zr3 121.79(10) . . ?
C5 Zr1 Zr3 116.38(10) . . ?
C4 Zr1 Zr3 136.95(11) . . ?
C2 Zr1 Zr3 149.23(10) . . ?
C3 Zr1 Zr3 168.25(11) . . ?
Zr2 Zr1 Zr3 59.808(13) . . ?
O1 Zr2 O3 73.52(9) . . ?
O1 Zr2 O2 73.42(9) . . ?
O3 Zr2 O2 91.52(10) . . ?
O1 Zr2 O2_1 79.44(10) . . ?
O3 Zr2 O2_1 152.59(10) . . ?
O2 Zr2 O2_1 84.96(10) . . ?
O1 Zr2 O1_2 78.58(9) . . ?
O3 Zr2 O1_2 87.32(10) . . ?
O2 Zr2 O1_2 151.09(9) . . ?
O2_1 Zr2 O1_2 82.97(10) . . ?
O1 Zr2 C10 151.04(14) . . ?
O3 Zr2 C10 122.51(14) . . ?
O2 Zr2 C10 81.69(14) . . ?
O2_1 Zr2 C10 83.93(14) . . ?
O1_2 Zr2 C10 122.78(14) . . ?
O1 Zr2 C6 150.75(12) . . ?
O3 Zr2 C6 90.55(13) . . ?
O2 Zr2 C6 82.88(14) . . ?
O2_1 Zr2 C6 115.84(14) . . ?
O1_2 Zr2 C6 126.00(14) . . ?
C10 Zr2 C6 32.00(17) . . ?
O1 Zr2 C9 153.10(12) . . ?
O3 Zr2 C9 130.97(12) . . ?
O2 Zr2 C9 111.57(14) . . ?
O2_1 Zr2 C9 74.85(12) . . ?
O1_2 Zr2 C9 90.42(13) . . ?
C10 Zr2 C9 32.52(16) . . ?
C6 Zr2 C9 52.91(15) . . ?
O1 Zr2 C7 151.93(12) . . ?
O3 Zr2 C7 78.85(12) . . ?
O2 Zr2 C7 112.63(14) . . ?
O2_1 Zr2 C7 127.48(12) . . ?
O1_2 Zr2 C7 95.49(13) . . ?
C10 Zr2 C7 53.12(17) . . ?
C6 Zr2 C7 31.92(17) . . ?
C9 Zr2 C7 52.64(14) . . ?
O1 Zr2 C8 153.44(13) . . ?
O3 Zr2 C8 101.75(13) . . ?
O2 Zr2 C8 133.14(13) . . ?
O2_1 Zr2 C8 100.39(13) . . ?
O1_2 Zr2 C8 75.06(13) . . ?
C10 Zr2 C8 53.23(17) . . ?
C6 Zr2 C8 52.67(15) . . ?
C9 Zr2 C8 31.73(15) . . ?
C7 Zr2 C8 31.66(14) . . ?
O1 Zr2 Zr3 36.35(7) . . ?
O3 Zr2 Zr3 37.81(6) . . ?
O2 Zr2 Zr3 85.58(7) . . ?
O2_1 Zr2 Zr3 114.78(7) . . ?
O1_2 Zr2 Zr3 75.91(7) . . ?
C10 Zr2 Zr3 156.36(12) . . ?
C6 Zr2 Zr3 126.59(11) . . ?
C9 Zr2 Zr3 161.58(12) . . ?
C7 Zr2 Zr3 115.59(10) . . ?
C8 Zr2 Zr3 130.48(11) . . ?
O1 Zr2 Zr1 36.46(6) . . ?
O3 Zr2 Zr1 86.10(7) . . ?
O2 Zr2 Zr1 37.72(7) . . ?
O2_1 Zr2 Zr1 74.54(7) . . ?
O1_2 Zr2 Zr1 113.46(7) . . ?
C10 Zr2 Zr1 115.94(12) . . ?
C6 Zr2 Zr1 120.21(12) . . ?
C9 Zr2 Zr1 138.00(11) . . ?
C7 Zr2 Zr1 146.67(11) . . ?
C8 Zr2 Zr1 168.93(11) . . ?
Zr3 Zr2 Zr1 60.144(9) . . ?
O1 Zr3 O3 73.66(9) . . ?
O1 Zr3 O4 73.63(9) . . ?
O3 Zr3 O4 91.70(9) . . ?
O1 Zr3 O4_1 78.59(9) . 2_656 ?
O3 Zr3 O4_1 151.23(9) . 2_656 ?
O4 Zr3 O4_1 87.65(9) . 2_656 ?
O1 Zr3 O2_2 79.02(9) . . ?
O3 Zr3 O2_2 85.50(9) . . ?
O4 Zr3 O2_2 152.16(9) . . ?
O4_1 Zr3 O2_2 81.88(9) 2_656 . ?
O1 Zr3 C15 151.39(11) . . ?
O3 Zr3 C15 81.62(12) . . ?
O4 Zr3 C15 122.07(11) . . ?
O4_1 Zr3 C15 122.59(12) 2_656 . ?
O2_2 Zr3 C15 84.98(11) . . ?
O1 Zr3 C11 152.87(11) . . ?
O3 Zr3 C11 111.11(12) . . ?
O4 Zr3 C11 131.17(11) . . ?
O4_1 Zr3 C11 90.40(11) 2_656 . ?
O2_2 Zr3 C11 74.89(11) . . ?
C15 Zr3 C11 32.40(13) . . ?
O1 Zr3 C12 150.60(11) . . ?
O3 Zr3 C12 82.92(11) . . ?
O4 Zr3 C12 89.86(11) . . ?
O4_1 Zr3 C12 125.83(11) 2_656 . ?
O2_2 Zr3 C12 117.15(12) . . ?
C15 Zr3 C12 32.25(13) . . ?
C11 Zr3 C12 53.39(12) . . ?
O1 Zr3 C13 151.53(11) . . ?
O3 Zr3 C13 112.95(11) . . ?
O4 Zr3 C13 78.43(11) . . ?
O4_1 Zr3 C13 95.10(11) 2_656 . ?
O2_2 Zr3 C13 128.00(11) . . ?
C15 Zr3 C13 53.26(13) . . ?
C11 Zr3 C13 53.16(12) . . ?
C12 Zr3 C13 32.06(13) . . ?
O1 Zr3 C14 153.19(11) . . ?
O3 Zr3 C14 133.14(11) . . ?
O4 Zr3 C14 101.76(12) . . ?
O4_1 Zr3 C14 74.82(11) 2_656 . ?
O2_2 Zr3 C14 100.26(12) . . ?
C15 Zr3 C14 53.14(13) . . ?
C11 Zr3 C14 32.06(13) . . ?
C12 Zr3 C14 52.89(12) . . ?
C13 Zr3 C14 31.78(13) . . ?
O1 Zr3 Zr2 36.47(6) . . ?
O3 Zr3 Zr2 37.83(7) . . ?
O4 Zr3 Zr2 85.84(7) . . ?
O4_1 Zr3 Zr2 113.54(6) 2_656 . ?
O2_2 Zr3 Zr2 75.02(7) . . ?
C15 Zr3 Zr2 116.28(9) . . ?
C11 Zr3 Zr2 137.93(10) . . ?
C12 Zr3 Zr2 120.21(9) . . ?
C13 Zr3 Zr2 146.70(9) . . ?
C14 Zr3 Zr2 169.19(9) . . ?
O1 Zr3 Zr1 36.33(6) . . ?
O3 Zr3 Zr1 86.03(7) . . ?
O4 Zr3 Zr1 38.00(6) . . ?
O4_1 Zr3 Zr1 75.88(6) 2_656 . ?
O2_2 Zr3 Zr1 114.17(7) . . ?
C15 Zr3 Zr1 156.34(10) . . ?
C11 Zr3 Zr1 161.72(10) . . ?
C12 Zr3 Zr1 126.20(9) . . ?
C13 Zr3 Zr1 115.22(9) . . ?
C14 Zr3 Zr1 130.33(9) . . ?
Zr2 Zr3 Zr1 60.049(11) . . ?
Zr3 O1 Zr2 107.18(10) . . ?
Zr3 O1 Zr1 107.55(10) . . ?
Zr2 O1 Zr1 107.17(10) . . ?
Zr1 O2 Zr2 104.41(10) . . ?
Zr1 O2 H2O 127.8 . . ?
Zr2 O2 H2O 127.8 . . ?
Zr3 O3 Zr2 104.35(10) . . ?
Zr3 O3 H3O 127.8 . . ?
Zr2 O3 H3O 127.8 . . ?
Zr3 O4 Zr1 104.13(10) . . ?
Zr3 O4 H4O 127.9 . . ?
Zr1 O4 H4O 127.9 . . ?
C5 C1 C2 108.7(4) . . ?
C5 C1 Zr1 74.4(2) . . ?
C2 C1 Zr1 75.0(2) . . ?
C5 C1 H1 125.7 . . ?
C2 C1 H1 125.7 . . ?
Zr1 C1 H1 116.9 . . ?
C3 C2 C1 107.0(4) . . ?
C3 C2 Zr1 74.4(2) . . ?
C1 C2 Zr1 72.6(2) . . ?
C3 C2 H2 126.5 . . ?
C1 C2 H2 126.5 . . ?
Zr1 C2 H2 118.5 . . ?
C6 C10 C9 106.8(5) . . ?
C6 C10 Zr2 74.1(2) . . ?
C9 C10 Zr2 74.3(3) . . ?
C6 C10 H10 126.6 . . ?
C9 C10 H10 126.6 . . ?
Zr2 C10 H10 117.2 . . ?
C4 C3 C2 108.6(4) . . ?
C4 C3 Zr1 73.7(2) . . ?
C2 C3 Zr1 73.8(2) . . ?
C4 C3 H3 125.7 . . ?
C2 C3 H3 125.7 . . ?
Zr1 C3 H3 118.6 . . ?
C3 C4 C5 108.5(4) . . ?
C3 C4 Zr1 74.8(2) . . ?
C5 C4 Zr1 73.2(2) . . ?
C3 C4 H4 125.8 . . ?
C5 C4 H4 125.8 . . ?
Zr1 C4 H4 118.1 . . ?
C1 C5 C4 107.2(4) . . ?
C1 C5 Zr1 73.7(2) . . ?
C4 C5 Zr1 74.5(2) . . ?
C1 C5 H5 126.4 . . ?
C4 C5 H5 126.4 . . ?
Zr1 C5 H5 117.5 . . ?
C10 C6 C7 108.9(4) . . ?
C10 C6 Zr2 73.9(2) . . ?
C7 C6 Zr2 74.8(2) . . ?
C10 C6 H6 125.6 . . ?
C7 C6 H6 125.6 . . ?
Zr2 C6 H6 117.6 . . ?
C8 C7 C6 108.1(4) . . ?
C8 C7 Zr2 74.7(2) . . ?
C6 C7 Zr2 73.3(2) . . ?
C8 C7 H7 125.9 . . ?
C6 C7 H7 125.9 . . ?
Zr2 C7 H7 118.0 . . ?
C7 C8 C9 108.0(4) . . ?
C7 C8 Zr2 73.6(2) . . ?
C9 C8 Zr2 73.3(2) . . ?
C7 C8 H8 126.0 . . ?
C9 C8 H8 126.0 . . ?
Zr2 C8 H8 119.0 . . ?
C8 C9 C10 108.2(4) . . ?
C8 C9 Zr2 75.0(2) . . ?
C10 C9 Zr2 73.2(2) . . ?
C8 C9 H9 125.9 . . ?
C10 C9 H9 125.9 . . ?
Zr2 C9 H9 117.8 . . ?
C14 C11 C15 107.7(3) . . ?
C14 C11 Zr3 75.1(2) . . ?
C15 C11 Zr3 73.6(2) . . ?
C14 C11 H11 126.1 . . ?
C15 C11 H11 126.1 . . ?
Zr3 C11 H11 117.2 . . ?
C15 C12 C13 108.0(3) . . ?
C15 C12 Zr3 73.3(2) . . ?
C13 C12 Zr3 74.6(2) . . ?
C15 C12 H12 126.0 . . ?
C13 C12 H12 126.0 . . ?
Zr3 C12 H12 118.1 . . ?
C14 C13 C12 108.0(3) . . ?
C14 C13 Zr3 74.3(2) . . ?
C12 C13 Zr3 73.4(2) . . ?
C14 C13 H13 126.0 . . ?
C12 C13 H13 126.0 . . ?
Zr3 C13 H13 118.3 . . ?
C13 C14 C11 108.4(3) . . ?
C13 C14 Zr3 73.9(2) . . ?
C11 C14 Zr3 72.8(2) . . ?
C13 C14 H14 125.8 . . ?
C11 C14 H14 125.8 . . ?
Zr3 C14 H14 119.3 . . ?
C12 C15 C11 107.9(3) . . ?
C12 C15 Zr3 74.5(2) . . ?
C11 C15 Zr3 74.0(2) . . ?
C12 C15 H15 126.0 . . ?
C11 C15 H15 126.0 . . ?
Zr3 C15 H15 117.5 . . ?
C1_1 O1_1 Zr1 128.1(2) . . ?
C1_1 O2_1 Zr2 129.0(2) . . ?
C12_1 O3_1 Zr1 128.8(2) . 2_656 ?
C12_1 O4_1 Zr3 127.5(2) . 2_656 ?
O1_1 C1_1 O2_1 124.6(3) . . ?
O1_1 C1_1 C3_1 118.6(4) . . ?
O2_1 C1_1 C3_1 116.8(3) . . ?
C3_1 C2_1 C7_1 121.0(4) . . ?
C3_1 C2_1 H2_1 119.5 . . ?
C7_1 C2_1 H2_1 119.5 . . ?
C2_1 C3_1 C4_1 120.0(4) . . ?
C2_1 C3_1 C1_1 120.0(4) . . ?
C4_1 C3_1 C1_1 119.9(4) . . ?
C5_1 C4_1 C3_1 120.2(4) . . ?
C5_1 C4_1 H4_1 119.9 . . ?
C3_1 C4_1 H4_1 119.9 . . ?
C4_1 C5_1 C6_1 121.4(4) . . ?
C4_1 C5_1 H5_1 119.3 . . ?
C6_1 C5_1 H5_1 119.3 . . ?
C5_1 C6_1 C11_1 122.9(4) . . ?
C5_1 C6_1 C7_1 118.5(4) . . ?
C11_1 C6_1 C7_1 118.6(4) . . ?
C2_1 C7_1 C8_1 122.3(4) . . ?
C2_1 C7_1 C6_1 118.6(4) . . ?
C8_1 C7_1 C6_1 119.0(4) . . ?
C9_1 C8_1 C7_1 120.5(5) . . ?
C9_1 C8_1 H8_1 119.8 . . ?
C7_1 C8_1 H8_1 119.8 . . ?
C8_1 C9_1 C10_1 120.3(5) . . ?
C8_1 C9_1 H9_1 119.8 . . ?
C10_1 C9_1 H9_1 119.8 . . ?
C11_1 C10_1 C9_1 120.4(4) . . ?
C11_1 C10_1 C12_1 120.7(4) . . ?
C9_1 C10_1 C12_1 118.7(4) . . ?
C10_1 C11_1 C6_1 120.9(4) . . ?
C10_1 C11_1 H11_1 119.6 . . ?
C6_1 C11_1 H11_1 119.6 . . ?
O3_1 C12_1 O4_1 124.5(3) . . ?
O3_1 C12_1 C10_1 117.0(3) . . ?
O4_1 C12_1 C10_1 118.5(3) . . ?
C1_2 O1_2 Zr2 128.0(2) . . ?
C1_2 O2_2 Zr3 128.3(2) . . ?
O2_2 C1_2 O1_2 124.3(3) . . ?
O2_2 C1_2 C2_2 117.2(3) . . ?
O1_2 C1_2 C2_2 118.5(3) . . ?
C4_2 C2_2 C5_2 120.0(3) . . ?
C4_2 C2_2 C1_2 120.1(3) . . ?
C5_2 C2_2 C1_2 119.8(3) . . ?
C4_2 C3_2 C3_2 119.6(4) . 2_656 ?
C4_2 C3_2 C6_2 122.0(4) . 2_656 ?
C3_2 C3_2 C6_2 118.3(4) 2_656 2_656 ?
C2_2 C4_2 C3_2 120.5(4) . . ?
C2_2 C4_2 H4_2 119.7 . . ?
C3_2 C4_2 H4_2 119.7 . . ?
C6_2 C5_2 C2_2 120.6(4) . . ?
C6_2 C5_2 H5_2 119.7 . . ?
C2_2 C5_2 H5_2 119.7 . . ?
C5_2 C6_2 C3_2 120.6(4) . 2_656 ?
C5_2 C6_2 H6_2 119.7 . . ?
C3_2 C6_2 H6_2 119.7 2_656 . ?
C1_3 N1_3 C2_3 121.2(4) . . ?
C1_3 N1_3 C3_3 121.8(4) . . ?
C2_3 N1_3 C3_3 116.9(3) . . ?
O1_3 C1_3 N1_3 124.8(4) . . ?
O1_3 C1_3 H1_3 117.6 . . ?
N1_3 C1_3 H1_3 117.6 . . ?
N1_3 C2_3 H2A_3 109.5 . . ?
N1_3 C2_3 H2B_3 109.5 . . ?
H2A_3 C2_3 H2B_3 109.5 . . ?
N1_3 C2_3 H2C_3 109.5 . . ?
H2A_3 C2_3 H2C_3 109.5 . . ?
H2B_3 C2_3 H2C_3 109.5 . . ?
N1_3 C3_3 H3A_3 109.5 . . ?
N1_3 C3_3 H3B_3 109.5 . . ?
H3A_3 C3_3 H3B_3 109.5 . . ?
N1_3 C3_3 H3C_3 109.5 . . ?
H3A_3 C3_3 H3C_3 109.5 . . ?
H3B_3 C3_3 H3C_3 109.5 . . ?
C1_4 N1_4 C3_4 121.8 . . ?
C1_4 N1_4 C2_4 120.5 . . ?
C3_4 N1_4 C2_4 117.7 . . ?
O1_4 C1_4 N1_4 126.0 . . ?
O1_4 C1_4 H1_4 121.9 . . ?
N1_4 C1_4 H1_4 112.2 . . ?
N1_4 C2_4 H2A_4 108.6 . . ?
N1_4 C2_4 H2B_4 110.7 . . ?
H2A_4 C2_4 H2B_4 109.2 . . ?
N1_4 C2_4 H2C_4 110.7 . . ?
H2A_4 C2_4 H2C_4 109.2 . . ?
H2B_4 C2_4 H2C_4 108.5 . . ?
N1_4 C3_4 H3A_4 111.0 . . ?
N1_4 C3_4 H3B_4 109.8 . . ?
H3A_4 C3_4 H3B_4 108.3 . . ?
N1_4 C3_4 H3C_4 111.0 . . ?
H3A_4 C3_4 H3C_4 108.2 . . ?
H3B_4 C3_4 H3C_4 108.3 . . ?
C1_5 N1_5 C3_5 121.8 . . ?
C1_5 N1_5 C2_5 120.5 . . ?
C3_5 N1_5 C2_5 117.7 . . ?
O1_5 C1_5 N1_5 126.0 . . ?
O1_5 C1_5 H1_5 121.9 . . ?
N1_5 C1_5 H1_5 112.2 . . ?
N1_5 C2_5 H2A_5 108.6 . . ?
N1_5 C2_5 H2B_5 110.6 . . ?
H2A_5 C2_5 H2B_5 109.2 . . ?
N1_5 C2_5 H2C_5 110.6 . . ?
H2A_5 C2_5 H2C_5 109.2 . . ?
H2B_5 C2_5 H2C_5 108.5 . . ?
N1_5 C3_5 H3A_5 111.0 . . ?
N1_5 C3_5 H3B_5 109.8 . . ?
H3A_5 C3_5 H3B_5 108.3 . . ?
N1_5 C3_5 H3C_5 111.0 . . ?
H3A_5 C3_5 H3C_5 108.2 . . ?
H3B_5 C3_5 H3C_5 108.3 . . ?
C1_6 N1_6 C3_6 121.8 . . ?
C1_6 N1_6 C2_6 120.5 . . ?
C3_6 N1_6 C2_6 117.7 . . ?
O1_6 C1_6 N1_6 126.0 . . ?
O1_6 C1_6 H1_6 121.9 . . ?
N1_6 C1_6 H1_6 112.2 . . ?
N1_6 C2_6 H2A_6 108.6 . . ?
N1_6 C2_6 H2B_6 110.7 . . ?
H2A_6 C2_6 H2B_6 109.2 . . ?
N1_6 C2_6 H2C_6 110.6 . . ?
H2A_6 C2_6 H2C_6 109.2 . . ?
H2B_6 C2_6 H2C_6 108.5 . . ?
N1_6 C3_6 H3A_6 111.0 . . ?
N1_6 C3_6 H3B_6 109.8 . . ?
H3A_6 C3_6 H3B_6 108.3 . . ?
N1_6 C3_6 H3C_6 111.0 . . ?
H3A_6 C3_6 H3C_6 108.2 . . ?
H3B_6 C3_6 H3C_6 108.3 . . ?

loop_
_geom_bond_atom_site_label_1
_geom_bond_atom_site_label_2
_geom_bond_distance
_geom_bond_site_symmetry_2
_geom_bond_publ_flag
Zr1 O1 2.088(2) . ?
Zr1 O2 2.121(3) . ?
Zr1 O4 2.133(2) . ?
Zr1 O3_1 2.188(2) 2_656 ?
Zr1 O1_1 2.193(3) . ?
Zr1 C1 2.531(4) . ?
Zr1 C5 2.540(4) . ?
Zr1 C4 2.556(4) . ?
Zr1 C2 2.562(4) . ?
Zr1 C3 2.570(4) . ?
Zr1 Zr2 3.3573(7) . ?
Zr1 Zr3 3.3605(6) . ?
Zr2 O1 2.084(2) . ?
Zr2 O3 2.120(3) . ?
Zr2 O2 2.128(3) . ?
Zr2 O2_1 2.188(3) . ?
Zr2 O1_2 2.207(3) . ?
Zr2 C10 2.531(4) . ?
Zr2 C6 2.533(4) . ?
Zr2 C9 2.545(4) . ?
Zr2 C7 2.552(4) . ?
Zr2 C8 2.567(4) . ?
Zr2 Zr3 3.3491(5) . ?
Zr3 O1 2.078(2) . ?
Zr3 O3 2.120(2) . ?
Zr3 O4 2.128(2) . ?
Zr3 O4_1 2.202(2) 2_656 ?
Zr3 O2_2 2.212(2) . ?
Zr3 C15 2.523(4) . ?
Zr3 C11 2.529(4) . ?
Zr3 C12 2.539(4) . ?
Zr3 C13 2.554(4) . ?
Zr3 C14 2.559(4) . ?
O2 H2O 0.9500 . ?
O3 H3O 0.9500 . ?
O4 H4O 0.9500 . ?
C1 C5 1.395(7) . ?
C1 C2 1.420(6) . ?
C1 H1 0.9500 . ?
C2 C3 1.403(6) . ?
C2 H2 0.9500 . ?
C10 C6 1.396(7) . ?
C10 C9 1.421(7) . ?
C10 H10 0.9500 . ?
C3 C4 1.390(7) . ?
C3 H3 0.9500 . ?
C4 C5 1.416(6) . ?
C4 H4 0.9500 . ?
C5 H5 0.9500 . ?
C6 C7 1.398(7) . ?
C6 H6 0.9500 . ?
C7 C8 1.396(6) . ?
C7 H7 0.9500 . ?
C8 C9 1.398(7) . ?
C8 H8 0.9500 . ?
C9 H9 0.9500 . ?
C11 C14 1.405(6) . ?
C11 C15 1.410(6) . ?
C11 H11 0.9500 . ?
C12 C15 1.406(6) . ?
C12 C13 1.407(6) . ?
C12 H12 0.9500 . ?
C13 C14 1.400(6) . ?
C13 H13 0.9500 . ?
C14 H14 0.9500 . ?
C15 H15 0.9500 . ?
O1_1 C1_1 1.263(5) . ?
O2_1 C1_1 1.268(5) . ?
O3_1 C12_1 1.264(4) . ?
O4_1 C12_1 1.267(4) . ?
C1_1 C3_1 1.489(5) . ?
C2_1 C3_1 1.366(6) . ?
C2_1 C7_1 1.418(6) . ?
C2_1 H2_1 0.9500 . ?
C3_1 C4_1 1.411(5) . ?
C4_1 C5_1 1.357(5) . ?
C4_1 H4_1 0.9500 . ?
C5_1 C6_1 1.411(6) . ?
C5_1 H5_1 0.9500 . ?
C6_1 C11_1 1.417(5) . ?
C6_1 C7_1 1.424(6) . ?
C7_1 C8_1 1.424(7) . ?
C8_1 C9_1 1.360(7) . ?
C8_1 H8_1 0.9500 . ?
C9_1 C10_1 1.417(6) . ?
C9_1 H9_1 0.9500 . ?
C10_1 C11_1 1.363(6) . ?
C10_1 C12_1 1.489(5) . ?
C11_1 H11_1 0.9500 . ?
O1_2 C1_2 1.270(4) . ?
O2_2 C1_2 1.266(4) . ?
C1_2 C2_2 1.496(5) . ?
C2_2 C4_2 1.368(5) . ?
C2_2 C5_2 1.417(5) . ?
C3_2 C4_2 1.416(5) . ?
C3_2 C3_2 1.417(8) 2_656 ?
C3_2 C6_2 1.427(5) 2_656 ?
C4_2 H4_2 0.9500 . ?
C5_2 C6_2 1.366(5) . ?
C5_2 H5_2 0.9500 . ?
C6_2 H6_2 0.9500 . ?
O1_3 C1_3 1.234(5) . ?
N1_3 C1_3 1.316(5) . ?
N1_3 C2_3 1.455(5) . ?
N1_3 C3_3 1.459(5) . ?
C1_3 H1_3 0.9500 . ?
C2_3 H2A_3 0.9800 . ?
C2_3 H2B_3 0.9800 . ?
C2_3 H2C_3 0.9800 . ?
C3_3 H3A_3 0.9800 . ?
C3_3 H3B_3 0.9800 . ?
C3_3 H3C_3 0.9800 . ?
O1_4 C1_4 1.2164 . ?
N1_4 C1_4 1.3625 . ?
N1_4 C3_4 1.4503 . ?
N1_4 C2_4 1.4533 . ?
C1_4 H1_4 1.1055 . ?
C2_4 H2A_4 1.0878 . ?
C2_4 H2B_4 1.0951 . ?
C2_4 H2C_4 1.0951 . ?
C3_4 H3A_4 1.0953 . ?
C3_4 H3B_4 1.0909 . ?
C3_4 H3C_4 1.0953 . ?
O1_5 C1_5 1.2164 . ?
N1_5 C1_5 1.3625 . ?
N1_5 C3_5 1.4503 . ?
N1_5 C2_5 1.4533 . ?
C1_5 H1_5 1.1056 . ?
C2_5 H2A_5 1.0878 . ?
C2_5 H2B_5 1.0951 . ?
C2_5 H2C_5 1.0951 . ?
C3_5 H3A_5 1.0953 . ?
C3_5 H3B_5 1.0909 . ?
C3_5 H3C_5 1.0952 . ?
O1_6 C1_6 1.2164 . ?
N1_6 C1_6 1.3625 . ?
N1_6 C3_6 1.4503 . ?
N1_6 C2_6 1.4532 . ?
C1_6 H1_6 1.1055 . ?
C2_6 H2A_6 1.0879 . ?
C2_6 H2B_6 1.0951 . ?
C2_6 H2C_6 1.0951 . ?
C3_6 H3A_6 1.0953 . ?
C3_6 H3B_6 1.0909 . ?
C3_6 H3C_6 1.0953 . ?

loop_
_geom_hbond_atom_site_label_D
_geom_hbond_atom_site_label_H
_geom_hbond_atom_site_label_A
_geom_hbond_distance_DH
_geom_hbond_distance_HA
_geom_hbond_distance_DA
_geom_hbond_angle_DHA
_geom_hbond_site_symmetry_A
_geom_hbond_publ_flag
O2 H2O O1_3 0.95 1.72 2.649(4) 164.6 . yes
O3 H3O Cl1 0.95 2.09 3.033(3) 169.5 . yes
